data_7025776
loop_
_publ_author_name
'Waddell, Paul G.'
'Slawin, Alexandra M. Z.'
'Woollins, J. Derek'

_publ_section_title
;
 Correlating Pt-P bond lengths and Pt-P coupling constants.
;
_journal_issue 37
_journal_name_full 'Dalton transactions (Cambridge, England : 2003)'
_journal_page_first 8620
_journal_page_last 8625
_journal_paper_doi 10.1039/c003256e
_journal_volume 39
_journal_year 2010
_chemical_formula_moiety 'C26 H26 I2 O2 P2 Pt '
_chemical_formula_sum 'C26 H26 I2 O2 P2 Pt'
_chemical_formula_weight 881.34
_space_group_IT_number 9
_symmetry_cell_setting monoclinic
_symmetry_Int_Tables_number 9
_symmetry_space_group_name_Hall 'C -2yc'
_symmetry_space_group_name_H-M 'C 1 c 1'
_cell_angle_alpha 90.0000
_cell_angle_beta 104.500(3)
_cell_angle_gamma 90.0000
_cell_formula_units_Z 4
_cell_length_a 10.456(4)
_cell_length_b 17.143(7)
_cell_length_c 15.597(6)
_cell_measurement_reflns_used 4340
_cell_measurement_temperature 125.1
_cell_measurement_theta_max 32.5
_cell_measurement_theta_min 2.3
_cell_volume 2706.7(18)
_computing_cell_refinement CrystalClear
_computing_data_collection CrystalClear
_computing_data_reduction CrystalStructure
_computing_publication_material 'CrystalStructure 3.8'
_computing_structure_refinement SHELXL
_computing_structure_solution SIR97
_diffrn_ambient_temperature 125.1
_diffrn_detector_area_resol_mean 7.31
_diffrn_measured_fraction_theta_full 1.000
_diffrn_measured_fraction_theta_max 0.963
_diffrn_measurement_device_type 'Rigaku Mercury'
_diffrn_measurement_method \w
_diffrn_radiation_type 'Mo K\a'
_diffrn_radiation_wavelength 0.71070
_diffrn_reflns_av_R_equivalents 0.035
_diffrn_reflns_limit_h_max 12
_diffrn_reflns_limit_h_min -12
_diffrn_reflns_limit_k_max 20
_diffrn_reflns_limit_k_min -20
_diffrn_reflns_limit_l_max 18
_diffrn_reflns_limit_l_min -18
_diffrn_reflns_number 11522
_diffrn_reflns_theta_full 25.00
_diffrn_reflns_theta_max 25.37
_exptl_absorpt_coefficient_mu 7.585
_exptl_absorpt_correction_T_max 0.7023
_exptl_absorpt_correction_T_min 0.4157
_exptl_absorpt_correction_type multi-scan
_exptl_absorpt_process_details CrystalClear
_exptl_crystal_colour yellow
_exptl_crystal_density_diffrn 2.163
_exptl_crystal_density_method 'not measured'
_exptl_crystal_description prism
_exptl_crystal_F_000 1648.00
_exptl_crystal_size_max 0.14
_exptl_crystal_size_mid 0.11
_exptl_crystal_size_min 0.05
_refine_diff_density_max 0.94
_refine_diff_density_min -1.00
_refine_ls_abs_structure_details 'Flack, H. D. (1983), Acta Cryst. A39, 876-881. 2359 Friedel Pairs'
_refine_ls_abs_structure_Flack 0.001(4)
_refine_ls_extinction_method none
_refine_ls_goodness_of_fit_ref 0.807
_refine_ls_hydrogen_treatment refall
_refine_ls_number_parameters 301
_refine_ls_number_reflns 4748
_refine_ls_R_factor_gt 0.0267
_refine_ls_shift/su_max 0.0010
_refine_ls_structure_factor_coef Fsqd
_refine_ls_weighting_details 'w = 1/[\s^2^(Fo^2^)+(0.0000P)^2^+0.0000P] where P=(Fo^2^+2Fc^2^)/3'
_refine_ls_weighting_scheme calc
_refine_ls_wR_factor_ref 0.0467
_reflns_number_gt 4512
_reflns_number_total 4748
_reflns_threshold_expression F^2^>2.0\s(F^2^)
_cod_data_source_file c003256e.txt
_cod_data_source_block '__alex66off'
_cod_depositor_comments
;
The following automatic conversions were performed:

'_exptl_absorpt_correction_type' value 'MULTI-SCAN' changed to
'multi-scan' according to
/home/saulius/struct/CIF-dictionaries/cif_core.dic dictionary named
'cif_core.dic' version 2.4.2 from 2011-04-26.

Automatic conversion script
Id: cif_fix_values 1891 2012-01-12 08:04:46Z andrius 
;
_cod_original_cell_volume 2706.7(19)
_cod_original_formula_sum 'C26 H26 I2 O2 P2 Pt '
_cod_database_code 7025776

loop_
_symmetry_equiv_pos_site_id
_symmetry_equiv_pos_as_xyz
1 +X,+Y,+Z
2 +X,-Y,1/2+Z
3 1/2+X,1/2+Y,+Z
4 1/2+X,1/2-Y,1/2+Z

loop_
_atom_site_label
_atom_site_type_symbol
_atom_site_fract_x
_atom_site_fract_y
_atom_site_fract_z
_atom_site_U_iso_or_equiv
_atom_site_adp_type
_atom_site_occupancy
_atom_site_symmetry_multiplicity
_atom_site_calc_flag
_atom_site_refinement_flags
Pt(1) Pt 0.97138(2) 0.225498(14) 0.87397(2) 0.01404(5) Uani 1.00 1 d .
I(1) I 0.74452(4) 0.15564(3) 0.88039(3) 0.02109(12) Uani 1.00 1 d .
I(2) I 1.06648(5) 0.08554(3) 0.85164(3) 0.02251(12) Uani 1.00 1 d .
P(1) P 0.86747(18) 0.33737(11) 0.88982(13) 0.0149(4) Uani 1.00 1 d .
P(2) P 1.15529(18) 0.28776(11) 0.86111(12) 0.0157(4) Uani 1.00 1 d .
O(1) O 0.9626(5) 0.4094(2) 0.8811(3) 0.0164(10) Uani 1.00 1 d .
O(2) O 1.2758(4) 0.2345(2) 0.8477(3) 0.0215(11) Uani 1.00 1 d .
C(1) C 0.9218(8) 0.4894(4) 0.8846(6) 0.0302(19) Uani 1.00 1 d .
C(2) C 0.7216(7) 0.3538(4) 0.8016(4) 0.0139(16) Uani 1.00 1 d .
C(3) C 0.7429(7) 0.3627(4) 0.7163(5) 0.0195(17) Uani 1.00 1 d .
C(4) C 0.6375(8) 0.3735(4) 0.6425(5) 0.0241(19) Uani 1.00 1 d .
C(5) C 0.5085(7) 0.3755(4) 0.6530(5) 0.0214(17) Uani 1.00 1 d .
C(6) C 0.4877(7) 0.3673(4) 0.7367(5) 0.0228(17) Uani 1.00 1 d .
C(7) C 0.5931(7) 0.3560(4) 0.8103(5) 0.0213(17) Uani 1.00 1 d .
C(8) C 0.8295(7) 0.3509(4) 0.9959(5) 0.0170(16) Uani 1.00 1 d .
C(9) C 0.7491(7) 0.4128(4) 1.0115(5) 0.0220(17) Uani 1.00 1 d .
C(10) C 0.7391(8) 0.4276(4) 1.0964(5) 0.0256(18) Uani 1.00 1 d .
C(11) C 0.8071(8) 0.3834(4) 1.1662(5) 0.027(2) Uani 1.00 1 d .
C(12) C 0.8859(8) 0.3228(4) 1.1522(5) 0.0266(19) Uani 1.00 1 d .
C(13) C 0.8958(7) 0.3065(4) 1.0661(4) 0.0183(16) Uani 1.00 1 d .
C(14) C 1.3668(7) 0.1994(4) 0.9223(5) 0.029(2) Uani 1.00 1 d .
C(15) C 1.1305(7) 0.3415(4) 0.7578(5) 0.0194(17) Uani 1.00 1 d .
C(16) C 1.1264(7) 0.2965(5) 0.6819(5) 0.0282(19) Uani 1.00 1 d .
C(17) C 1.1259(8) 0.3316(6) 0.6017(5) 0.038(2) Uani 1.00 1 d .
C(18) C 1.1217(8) 0.4110(6) 0.5954(6) 0.038(2) Uani 1.00 1 d .
C(19) C 1.1175(8) 0.4569(5) 0.6675(6) 0.039(2) Uani 1.00 1 d .
C(20) C 1.1256(7) 0.4213(4) 0.7506(5) 0.0296(19) Uani 1.00 1 d .
C(21) C 1.2348(7) 0.3500(4) 0.9535(4) 0.0172(16) Uani 1.00 1 d .
C(22) C 1.3230(7) 0.4087(4) 0.9445(5) 0.0217(17) Uani 1.00 1 d .
C(23) C 1.3903(7) 0.4499(4) 1.0163(5) 0.0237(17) Uani 1.00 1 d .
C(24) C 1.3775(8) 0.4304(5) 1.0998(5) 0.032(2) Uani 1.00 1 d .
C(25) C 1.2944(8) 0.3704(4) 1.1108(5) 0.026(2) Uani 1.00 1 d .
C(26) C 1.2217(7) 0.3304(4) 1.0370(5) 0.0212(17) Uani 1.00 1 d .
H(1) H 0.9842 0.5237 0.8654 0.036 Uiso 1.00 1 c R
H(2) H 0.9202 0.5026 0.9455 0.036 Uiso 1.00 1 c R
H(3) H 0.8305 0.3614 0.7092 0.023 Uiso 1.00 1 c R
H(4) H 0.6531 0.3793 0.5854 0.029 Uiso 1.00 1 c R
H(5) H 0.4359 0.3825 0.6030 0.026 Uiso 1.00 1 c R
H(6) H 0.4002 0.3693 0.7440 0.027 Uiso 1.00 1 c R
H(7) H 0.5767 0.3499 0.8672 0.026 Uiso 1.00 1 c R
H(8) H 0.8333 0.4963 0.8455 0.036 Uiso 1.00 1 c R
H(9) H 0.7022 0.4442 0.9636 0.026 Uiso 1.00 1 c R
H(10) H 0.6844 0.4690 1.1066 0.031 Uiso 1.00 1 c R
H(11) H 0.7998 0.3946 1.2245 0.033 Uiso 1.00 1 c R
H(12) H 0.9333 0.2923 1.2006 0.032 Uiso 1.00 1 c R
H(13) H 0.9489 0.2642 1.0562 0.022 Uiso 1.00 1 c R
H(14) H 1.4353 0.1713 0.9019 0.035 Uiso 1.00 1 c R
H(15) H 1.3192 0.1628 0.9514 0.035 Uiso 1.00 1 c R
H(16) H 1.1239 0.2412 0.6855 0.034 Uiso 1.00 1 c R
H(17) H 1.1285 0.3006 0.5516 0.046 Uiso 1.00 1 c R
H(18) H 1.1217 0.4351 0.5406 0.046 Uiso 1.00 1 c R
H(19) H 1.1093 0.5119 0.6613 0.047 Uiso 1.00 1 c R
H(20) H 1.1276 0.4526 0.8012 0.036 Uiso 1.00 1 c R
H(21) H 1.4078 0.2401 0.9643 0.035 Uiso 1.00 1 c R
H(22) H 1.3363 0.4199 0.8878 0.026 Uiso 1.00 1 c R
H(23) H 1.4459 0.4919 1.0090 0.028 Uiso 1.00 1 c R
H(24) H 1.4260 0.4584 1.1500 0.039 Uiso 1.00 1 c R
H(25) H 1.2870 0.3566 1.1684 0.031 Uiso 1.00 1 c R
H(26) H 1.1632 0.2898 1.0438 0.025 Uiso 1.00 1 c R

loop_
_atom_site_aniso_label
_atom_site_aniso_U_11
_atom_site_aniso_U_22
_atom_site_aniso_U_33
_atom_site_aniso_U_12
_atom_site_aniso_U_13
_atom_site_aniso_U_23
Pt(1) 0.01656(13) 0.01313(13) 0.01328(13) 0.00189(14) 0.00533(10) 0.00027(13)
I(1) 0.0219(2) 0.0180(2) 0.0264(2) -0.0027(2) 0.0116(2) -0.0005(2)
I(2) 0.0270(2) 0.0155(2) 0.0267(2) 0.0062(2) 0.0100(2) 0.0000(2)
P(1) 0.0153(9) 0.0155(9) 0.0152(10) 0.0018(8) 0.0065(8) 0.0026(8)
P(2) 0.0181(10) 0.0182(10) 0.0115(9) 0.0028(8) 0.0051(8) 0.0003(7)
O(1) 0.018(2) 0.009(2) 0.023(2) 0.004(2) 0.007(2) 0.004(2)
O(2) 0.021(2) 0.023(2) 0.020(2) 0.007(2) 0.006(2) -0.002(2)
C(1) 0.036(4) 0.014(3) 0.040(5) 0.000(3) 0.007(4) -0.004(3)
C(2) 0.019(3) 0.008(3) 0.016(4) -0.001(3) 0.005(3) -0.004(3)
C(3) 0.021(3) 0.023(4) 0.016(4) 0.001(3) 0.008(3) 0.001(3)
C(4) 0.038(5) 0.019(4) 0.012(4) -0.011(4) -0.001(3) 0.004(3)
C(5) 0.029(4) 0.009(3) 0.021(4) -0.000(3) -0.003(3) -0.001(3)
C(6) 0.018(4) 0.020(4) 0.029(4) 0.001(3) 0.002(3) -0.006(3)
C(7) 0.030(4) 0.019(4) 0.015(4) 0.000(3) 0.006(3) -0.001(3)
C(8) 0.020(3) 0.016(3) 0.019(4) -0.002(3) 0.011(3) -0.002(3)
C(9) 0.028(4) 0.024(4) 0.015(4) 0.014(3) 0.008(3) 0.005(3)
C(10) 0.035(4) 0.015(4) 0.029(4) 0.003(3) 0.011(4) -0.002(3)
C(11) 0.039(5) 0.027(4) 0.022(4) 0.001(4) 0.018(4) -0.005(3)
C(12) 0.045(5) 0.020(4) 0.014(4) 0.008(4) 0.005(4) -0.001(3)
C(13) 0.022(4) 0.017(3) 0.014(3) 0.004(3) 0.001(3) -0.005(3)
C(14) 0.025(4) 0.022(4) 0.037(5) 0.007(3) -0.000(3) -0.003(3)
C(15) 0.016(3) 0.027(4) 0.014(4) -0.003(3) 0.003(3) -0.002(3)
C(16) 0.021(4) 0.044(5) 0.018(4) -0.007(4) 0.003(3) -0.006(3)
C(17) 0.025(4) 0.077(7) 0.013(4) -0.005(5) 0.006(3) -0.001(4)
C(18) 0.022(4) 0.075(8) 0.018(5) 0.011(5) 0.006(4) 0.019(5)
C(19) 0.031(5) 0.046(5) 0.044(6) 0.009(4) 0.015(4) 0.031(5)
C(20) 0.027(4) 0.034(5) 0.032(5) 0.002(4) 0.015(3) 0.005(4)
C(21) 0.019(3) 0.022(4) 0.008(3) 0.001(3) -0.004(3) -0.005(3)
C(22) 0.022(4) 0.021(4) 0.022(4) 0.000(3) 0.006(3) 0.002(3)
C(23) 0.032(4) 0.021(4) 0.017(4) -0.002(3) 0.006(3) -0.003(3)
C(24) 0.039(5) 0.039(5) 0.016(4) -0.008(4) 0.000(4) -0.008(3)
C(25) 0.026(4) 0.039(5) 0.013(4) -0.010(4) 0.005(3) 0.002(4)
C(26) 0.018(3) 0.026(4) 0.018(4) -0.001(3) 0.002(3) 0.010(3)

loop_
_atom_type_symbol
_atom_type_description
_atom_type_scat_dispersion_real
_atom_type_scat_dispersion_imag
_atom_type_scat_source
C C 0.003 0.002
;
International Tables for Crystallography
(1992, Vol. C, Tables 4.2.6.8 and 6.1.1.4)
;
H H 0.000 0.000
;
International Tables for Crystallography
(1992, Vol. C, Table 6.1.1.4)
;
I I -0.474 1.812
;
International Tables for Crystallography
(1992, Vol. C, Tables 4.2.6.8 and 6.1.1.4)
;
O O 0.011 0.006
;
International Tables for Crystallography
(1992, Vol. C, Tables 4.2.6.8 and 6.1.1.4)
;
P P 0.102 0.094
;
International Tables for Crystallography
(1992, Vol. C, Tables 4.2.6.8 and 6.1.1.4)
;
Pt Pt -1.703 8.390
;
International Tables for Crystallography
(1992, Vol. C, Tables 4.2.6.8 and 6.1.1.4)
;

loop_
_geom_angle_atom_site_label_1
_geom_angle_atom_site_label_2
_geom_angle_atom_site_label_3
_geom_angle
_geom_angle_publ_flag
I(1) Pt(1) I(2) 88.003(17) yes
I(1) Pt(1) P(1) 85.44(5) yes
I(1) Pt(1) P(2) 176.58(4) yes
I(2) Pt(1) P(1) 173.29(4) yes
I(2) Pt(1) P(2) 93.47(5) yes
P(1) Pt(1) P(2) 93.01(7) yes
Pt(1) P(1) O(1) 108.6(2) yes
Pt(1) P(1) C(2) 112.9(2) yes
Pt(1) P(1) C(8) 115.6(2) yes
O(1) P(1) C(2) 103.8(3) yes
O(1) P(1) C(8) 105.0(3) yes
C(2) P(1) C(8) 109.9(3) yes
Pt(1) P(2) O(2) 117.1(2) yes
Pt(1) P(2) C(15) 112.6(2) yes
Pt(1) P(2) C(21) 116.0(2) yes
O(2) P(2) C(15) 96.6(3) yes
O(2) P(2) C(21) 102.6(3) yes
C(15) P(2) C(21) 109.9(3) yes
P(1) O(1) C(1) 122.1(5) yes
P(2) O(2) C(14) 120.9(5) yes
P(1) C(2) C(3) 115.7(5) yes
P(1) C(2) C(7) 125.8(6) yes
C(3) C(2) C(7) 118.4(6) yes
C(2) C(3) C(4) 121.0(7) yes
C(3) C(4) C(5) 119.6(7) yes
C(4) C(5) C(6) 119.5(6) yes
C(5) C(6) C(7) 120.9(7) yes
C(2) C(7) C(6) 120.7(7) yes
P(1) C(8) C(9) 122.0(5) yes
P(1) C(8) C(13) 118.4(6) yes
C(9) C(8) C(13) 119.0(7) yes
C(8) C(9) C(10) 119.7(6) yes
C(9) C(10) C(11) 120.9(7) yes
C(10) C(11) C(12) 120.1(8) yes
C(11) C(12) C(13) 119.6(7) yes
C(8) C(13) C(12) 120.7(7) yes
P(2) C(15) C(16) 115.8(6) yes
P(2) C(15) C(20) 124.9(6) yes
C(16) C(15) C(20) 119.1(7) yes
C(15) C(16) C(17) 120.9(8) yes
C(16) C(17) C(18) 119.4(9) yes
C(17) C(18) C(19) 121.1(9) yes
C(18) C(19) C(20) 119.6(8) yes
C(15) C(20) C(19) 119.8(8) yes
P(2) C(21) C(22) 121.7(6) yes
P(2) C(21) C(26) 118.0(5) yes
C(22) C(21) C(26) 119.6(6) yes
C(21) C(22) C(23) 120.7(7) yes
C(22) C(23) C(24) 119.8(7) yes
C(23) C(24) C(25) 120.5(7) yes
C(24) C(25) C(26) 119.5(8) yes
C(21) C(26) C(25) 119.8(7) yes
O(1) C(1) H(1) 109.5 no
O(1) C(1) H(2) 109.5 no
O(1) C(1) H(8) 109.5 no
H(1) C(1) H(2) 109.5 no
H(1) C(1) H(8) 109.5 no
H(2) C(1) H(8) 109.5 no
C(2) C(3) H(3) 119.5 no
C(4) C(3) H(3) 119.5 no
C(3) C(4) H(4) 120.2 no
C(5) C(4) H(4) 120.2 no
C(4) C(5) H(5) 120.3 no
C(6) C(5) H(5) 120.3 no
C(5) C(6) H(6) 119.6 no
C(7) C(6) H(6) 119.5 no
C(2) C(7) H(7) 119.7 no
C(6) C(7) H(7) 119.7 no
C(8) C(9) H(9) 120.2 no
C(10) C(9) H(9) 120.2 no
C(9) C(10) H(10) 119.5 no
C(11) C(10) H(10) 119.5 no
C(10) C(11) H(11) 119.9 no
C(12) C(11) H(11) 119.9 no
C(11) C(12) H(12) 120.2 no
C(13) C(12) H(12) 120.2 no
C(8) C(13) H(13) 119.7 no
C(12) C(13) H(13) 119.7 no
O(2) C(14) H(14) 109.5 no
O(2) C(14) H(15) 109.5 no
O(2) C(14) H(21) 109.5 no
H(14) C(14) H(15) 109.5 no
H(14) C(14) H(21) 109.5 no
H(15) C(14) H(21) 109.5 no
C(15) C(16) H(16) 119.5 no
C(17) C(16) H(16) 119.5 no
C(16) C(17) H(17) 120.3 no
C(18) C(17) H(17) 120.3 no
C(17) C(18) H(18) 119.5 no
C(19) C(18) H(18) 119.5 no
C(18) C(19) H(19) 120.2 no
C(20) C(19) H(19) 120.2 no
C(15) C(20) H(20) 120.1 no
C(19) C(20) H(20) 120.1 no
C(21) C(22) H(22) 119.7 no
C(23) C(22) H(22) 119.7 no
C(22) C(23) H(23) 120.1 no
C(24) C(23) H(23) 120.1 no
C(23) C(24) H(24) 119.7 no
C(25) C(24) H(24) 119.7 no
C(24) C(25) H(25) 120.2 no
C(26) C(25) H(25) 120.2 no
C(21) C(26) H(26) 120.1 no
C(25) C(26) H(26) 120.1 no

loop_
_geom_bond_atom_site_label_1
_geom_bond_atom_site_label_2
_geom_bond_distance
_geom_bond_publ_flag
Pt(1) I(1) 2.6814(5) yes
Pt(1) I(2) 2.6533(5) yes
Pt(1) P(1) 2.2481(19) yes
Pt(1) P(2) 2.2518(19) yes
P(1) O(1) 1.613(5) yes
P(1) C(2) 1.802(6) yes
P(1) C(8) 1.811(8) yes
P(2) O(2) 1.612(5) yes
P(2) C(15) 1.818(8) yes
P(2) C(21) 1.819(7) yes
O(1) C(1) 1.441(8) yes
O(2) C(14) 1.437(8) yes
C(2) C(3) 1.411(11) yes
C(2) C(7) 1.384(11) yes
C(3) C(4) 1.392(10) yes
C(4) C(5) 1.399(12) yes
C(5) C(6) 1.383(12) yes
C(6) C(7) 1.392(9) yes
C(8) C(9) 1.412(11) yes
C(8) C(13) 1.370(9) yes
C(9) C(10) 1.378(11) yes
C(10) C(11) 1.370(10) yes
C(11) C(12) 1.377(12) yes
C(12) C(13) 1.400(11) yes
C(15) C(16) 1.405(11) yes
C(15) C(20) 1.373(11) yes
C(16) C(17) 1.387(12) yes
C(17) C(18) 1.365(15) yes
C(18) C(19) 1.382(14) yes
C(19) C(20) 1.415(13) yes
C(21) C(22) 1.395(10) yes
C(21) C(26) 1.384(11) yes
C(22) C(23) 1.361(10) yes
C(23) C(24) 1.384(12) yes
C(24) C(25) 1.385(12) yes
C(25) C(26) 1.391(10) yes
C(1) H(1) 0.980 no
C(1) H(2) 0.980 no
C(1) H(8) 0.980 no
C(3) H(3) 0.950 no
C(4) H(4) 0.950 no
C(5) H(5) 0.950 no
C(6) H(6) 0.950 no
C(7) H(7) 0.950 no
C(9) H(9) 0.950 no
C(10) H(10) 0.950 no
C(11) H(11) 0.950 no
C(12) H(12) 0.950 no
C(13) H(13) 0.950 no
C(14) H(14) 0.980 no
C(14) H(15) 0.980 no
C(14) H(21) 0.980 no
C(16) H(16) 0.950 no
C(17) H(17) 0.950 no
C(18) H(18) 0.950 no
C(19) H(19) 0.950 no
C(20) H(20) 0.950 no
C(22) H(22) 0.950 no
C(23) H(23) 0.950 no
C(24) H(24) 0.950 no
C(25) H(25) 0.950 no
C(26) H(26) 0.950 no

loop_
_geom_contact_atom_site_label_1
_geom_contact_atom_site_label_2
_geom_contact_distance
_geom_contact_site_symmetry_2
O(2) C(11) 3.559(10) 4_554
C(5) C(13) 3.488(9) 4_454
C(6) C(12) 3.576(10) 4_454
C(10) C(23) 3.567(11) 1_455
C(11) O(2) 3.559(10) 4_455
C(12) C(6) 3.576(10) 4_555
C(12) C(16) 3.520(12) 4_455
C(13) C(5) 3.488(9) 4_555
C(14) C(17) 3.414(10) 4_555
C(16) C(12) 3.520(12) 4_554
C(17) C(14) 3.414(10) 4_454
C(23) C(10) 3.567(11) 1_655
Pt(1) H(25) 3.589 4_454
I(1) H(1) 3.502 3_445
I(1) H(14) 3.344 1_455
I(1) H(17) 3.285 4_455
I(1) H(18) 3.452 4_455
I(1) H(25) 3.451 4_454
I(2) H(4) 3.581 4_555
I(2) H(8) 3.205 3_545
I(2) H(9) 3.114 3_545
I(2) H(11) 3.525 4_554
I(2) H(23) 3.426 3_445
I(2) H(24) 3.209 4_454
O(2) H(6) 3.273 1_655
O(2) H(11) 2.983 4_554
O(2) H(12) 3.175 4_554
C(1) H(11) 3.198 2_564
C(1) H(14) 3.130 3_455
C(1) H(15) 3.411 3_455
C(1) H(18) 3.068 2_565
C(3) H(10) 3.332 2_564
C(4) H(10) 2.826 2_564
C(4) H(13) 3.152 4_454
C(4) H(23) 3.403 2_464
C(4) H(26) 3.238 4_454
C(5) H(10) 3.417 2_564
C(5) H(12) 3.120 4_454
C(5) H(13) 2.816 4_454
C(5) H(23) 3.146 2_464
C(5) H(24) 2.972 2_464
C(6) H(12) 2.822 4_454
C(6) H(13) 3.549 4_454
C(6) H(22) 3.277 1_455
C(6) H(24) 3.276 2_464
C(7) H(12) 3.280 4_454
C(7) H(22) 3.390 1_455
C(8) H(17) 3.583 4_455
C(9) H(23) 3.440 1_455
C(10) H(4) 3.423 2_565
C(10) H(16) 3.549 4_455
C(10) H(23) 3.222 1_455
C(11) H(1) 3.568 2_565
C(11) H(8) 3.429 2_565
C(11) H(16) 2.934 4_455
C(12) H(6) 3.580 4_555
C(12) H(16) 3.113 4_455
C(12) H(17) 3.474 4_455
C(13) H(5) 3.300 4_555
C(13) H(17) 3.304 4_455
C(14) H(1) 3.451 3_545
C(14) H(2) 3.424 3_545
C(14) H(11) 3.395 4_554
C(14) H(17) 2.965 4_555
C(15) H(6) 2.921 1_655
C(16) H(6) 3.051 1_655
C(16) H(12) 3.496 4_554
C(17) H(5) 3.351 1_655
C(17) H(6) 3.222 1_655
C(17) H(14) 3.251 4_454
C(17) H(15) 3.467 4_454
C(17) H(21) 2.975 4_454
C(18) H(2) 3.104 2_564
C(18) H(5) 3.293 1_655
C(18) H(6) 3.314 1_655
C(18) H(14) 3.456 4_454
C(19) H(6) 3.263 1_655
C(20) H(6) 3.033 1_655
C(22) H(6) 3.487 1_655
C(22) H(7) 3.333 1_655
C(23) H(5) 3.160 2_665
C(23) H(9) 3.558 1_655
C(23) H(10) 3.062 1_655
C(23) H(18) 3.528 2_565
C(24) H(5) 3.263 2_665
C(24) H(10) 3.252 1_655
C(24) H(18) 3.476 2_565
C(24) H(19) 3.333 2_565
C(25) H(19) 3.033 2_565
H(1) I(1) 3.502 3_555
H(1) C(11) 3.568 2_564
H(1) C(14) 3.451 3_455
H(1) H(11) 2.895 2_564
H(1) H(14) 2.670 3_455
H(1) H(15) 3.410 3_455
H(1) H(18) 2.840 2_565
H(2) C(14) 3.424 3_455
H(2) C(18) 3.104 2_565
H(2) H(14) 2.984 3_455
H(2) H(15) 2.953 3_455
H(2) H(18) 2.493 2_565
H(2) H(19) 3.460 2_565
H(3) H(10) 3.481 2_564
H(4) I(2) 3.581 4_454
H(4) C(10) 3.423 2_564
H(4) H(10) 2.631 2_564
H(4) H(13) 3.214 4_454
H(4) H(15) 3.118 4_454
H(4) H(23) 3.113 2_464
H(4) H(26) 2.979 4_454
H(5) C(13) 3.300 4_454
H(5) C(17) 3.351 1_455
H(5) C(18) 3.293 1_455
H(5) C(23) 3.160 2_464
H(5) C(24) 3.263 2_464
H(5) H(12) 3.364 4_454
H(5) H(13) 2.632 4_454
H(5) H(17) 3.414 1_455
H(5) H(18) 3.309 1_455
H(5) H(23) 2.621 2_464
H(5) H(24) 2.832 2_464
H(6) O(2) 3.273 1_455
H(6) C(12) 3.580 4_454
H(6) C(15) 2.921 1_455
H(6) C(16) 3.051 1_455
H(6) C(17) 3.222 1_455
H(6) C(18) 3.314 1_455
H(6) C(19) 3.263 1_455
H(6) C(20) 3.033 1_455
H(6) C(22) 3.487 1_455
H(6) H(12) 2.893 4_454
H(6) H(16) 3.561 1_455
H(6) H(20) 3.498 1_455
H(6) H(22) 2.642 1_455
H(6) H(24) 3.337 2_464
H(7) C(22) 3.333 1_455
H(7) H(14) 3.501 1_455
H(7) H(21) 3.209 1_455
H(7) H(22) 2.875 1_455
H(8) I(2) 3.205 3_455
H(8) C(11) 3.429 2_564
H(8) H(11) 2.617 2_564
H(8) H(14) 3.231 3_455
H(8) H(15) 3.321 3_455
H(9) I(2) 3.114 3_455
H(9) C(23) 3.558 1_455
H(9) H(23) 3.050 1_455
H(10) C(3) 3.332 2_565
H(10) C(4) 2.826 2_565
H(10) C(5) 3.417 2_565
H(10) C(23) 3.062 1_455
H(10) C(24) 3.252 1_455
H(10) H(3) 3.481 2_565
H(10) H(4) 2.631 2_565
H(10) H(23) 2.605 1_455
H(10) H(24) 2.950 1_455
H(11) I(2) 3.525 4_455
H(11) O(2) 2.983 4_455
H(11) C(1) 3.198 2_565
H(11) C(14) 3.395 4_455
H(11) H(1) 2.895 2_565
H(11) H(8) 2.617 2_565
H(11) H(14) 2.997 4_455
H(11) H(16) 2.935 4_455
H(12) O(2) 3.175 4_455
H(12) C(5) 3.120 4_555
H(12) C(6) 2.822 4_555
H(12) C(7) 3.280 4_555
H(12) C(16) 3.496 4_455
H(12) H(5) 3.364 4_555
H(12) H(6) 2.893 4_555
H(12) H(14) 3.197 4_455
H(12) H(16) 3.235 4_455
H(13) C(4) 3.152 4_555
H(13) C(5) 2.816 4_555
H(13) C(6) 3.549 4_555
H(13) H(4) 3.214 4_555
H(13) H(5) 2.632 4_555
H(13) H(17) 3.514 4_455
H(14) I(1) 3.344 1_655
H(14) C(1) 3.130 3_545
H(14) C(17) 3.251 4_555
H(14) C(18) 3.456 4_555
H(14) H(1) 2.670 3_545
H(14) H(2) 2.984 3_545
H(14) H(7) 3.501 1_655
H(14) H(8) 3.231 3_545
H(14) H(11) 2.997 4_554
H(14) H(12) 3.197 4_554
H(14) H(17) 2.720 4_555
H(14) H(18) 3.113 4_555
H(15) C(1) 3.411 3_545
H(15) C(17) 3.467 4_555
H(15) H(1) 3.410 3_545
H(15) H(2) 2.953 3_545
H(15) H(4) 3.118 4_555
H(15) H(8) 3.321 3_545
H(15) H(17) 3.280 4_555
H(15) H(18) 3.544 4_555
H(16) C(10) 3.549 4_554
H(16) C(11) 2.934 4_554
H(16) C(12) 3.113 4_554
H(16) H(6) 3.561 1_655
H(16) H(11) 2.935 4_554
H(16) H(12) 3.235 4_554
H(17) I(1) 3.285 4_554
H(17) C(8) 3.583 4_554
H(17) C(12) 3.474 4_554
H(17) C(13) 3.304 4_554
H(17) C(14) 2.965 4_454
H(17) H(5) 3.414 1_655
H(17) H(13) 3.514 4_554
H(17) H(14) 2.720 4_454
H(17) H(15) 3.280 4_454
H(17) H(21) 2.468 4_454
H(18) I(1) 3.452 4_554
H(18) C(1) 3.068 2_564
H(18) C(23) 3.528 2_564
H(18) C(24) 3.476 2_564
H(18) H(1) 2.840 2_564
H(18) H(2) 2.493 2_564
H(18) H(5) 3.309 1_655
H(18) H(14) 3.113 4_454
H(18) H(15) 3.544 4_454
H(19) C(24) 3.333 2_564
H(19) C(25) 3.033 2_564
H(19) H(2) 3.460 2_564
H(19) H(24) 3.399 2_564
H(19) H(25) 2.906 2_564
H(20) H(6) 3.498 1_655
H(21) C(17) 2.975 4_555
H(21) H(7) 3.209 1_655
H(21) H(17) 2.468 4_555
H(22) C(6) 3.277 1_655
H(22) C(7) 3.390 1_655
H(22) H(6) 2.642 1_655
H(22) H(7) 2.875 1_655
H(23) I(2) 3.426 3_555
H(23) C(4) 3.403 2_665
H(23) C(5) 3.146 2_665
H(23) C(9) 3.440 1_655
H(23) C(10) 3.222 1_655
H(23) H(4) 3.113 2_665
H(23) H(5) 2.621 2_665
H(23) H(9) 3.050 1_655
H(23) H(10) 2.605 1_655
H(24) I(2) 3.209 4_555
H(24) C(5) 2.972 2_665
H(24) C(6) 3.276 2_665
H(24) H(5) 2.832 2_665
H(24) H(6) 3.337 2_665
H(24) H(10) 2.950 1_655
H(24) H(19) 3.399 2_565
H(25) Pt(1) 3.589 4_555
H(25) I(1) 3.451 4_555
H(25) H(19) 2.906 2_565
H(26) C(4) 3.238 4_555
H(26) H(4) 2.979 4_555

loop_
_geom_torsion_atom_site_label_1
_geom_torsion_atom_site_label_2
_geom_torsion_atom_site_label_3
_geom_torsion_atom_site_label_4
_geom_torsion
I(1) Pt(1) P(1) O(1) -174.6(2)
I(1) Pt(1) P(1) C(2) -60.1(2)
I(1) Pt(1) P(1) C(8) 67.7(2)
I(2) Pt(1) P(2) O(2) -2.1(2)
I(2) Pt(1) P(2) C(15) 108.6(2)
I(2) Pt(1) P(2) C(21) -123.6(2)
P(1) Pt(1) P(2) O(2) 179.7(2)
P(1) Pt(1) P(2) C(15) -69.7(3)
P(1) Pt(1) P(2) C(21) 58.2(2)
P(2) Pt(1) P(1) O(1) 2.4(2)
P(2) Pt(1) P(1) C(2) 116.9(3)
P(2) Pt(1) P(1) C(8) -115.3(2)
Pt(1) P(1) O(1) C(1) 177.4(5)
Pt(1) P(1) C(2) C(3) -63.2(5)
Pt(1) P(1) C(2) C(7) 114.9(6)
Pt(1) P(1) C(8) C(9) -171.2(5)
Pt(1) P(1) C(8) C(13) 18.1(6)
O(1) P(1) C(2) C(3) 54.2(6)
O(1) P(1) C(2) C(7) -127.7(6)
C(2) P(1) O(1) C(1) 57.1(6)
O(1) P(1) C(8) C(9) 69.1(6)
O(1) P(1) C(8) C(13) -101.6(6)
C(8) P(1) O(1) C(1) -58.3(6)
C(2) P(1) C(8) C(9) -42.0(7)
C(2) P(1) C(8) C(13) 147.4(5)
C(8) P(1) C(2) C(3) 166.1(5)
C(8) P(1) C(2) C(7) -15.8(7)
Pt(1) P(2) O(2) C(14) -82.7(5)
Pt(1) P(2) C(15) C(16) -76.1(6)
Pt(1) P(2) C(15) C(20) 108.9(6)
Pt(1) P(2) C(21) C(22) -160.6(5)
Pt(1) P(2) C(21) C(26) 29.2(6)
O(2) P(2) C(15) C(16) 46.9(6)
O(2) P(2) C(15) C(20) -128.1(6)
C(15) P(2) O(2) C(14) 157.8(5)
O(2) P(2) C(21) C(22) 70.4(6)
O(2) P(2) C(21) C(26) -99.8(6)
C(21) P(2) O(2) C(14) 45.6(5)
C(15) P(2) C(21) C(22) -31.5(7)
C(15) P(2) C(21) C(26) 158.3(5)
C(21) P(2) C(15) C(16) 152.9(5)
C(21) P(2) C(15) C(20) -22.1(8)
P(1) C(2) C(3) C(4) 178.1(5)
P(1) C(2) C(7) C(6) -178.4(5)
C(3) C(2) C(7) C(6) -0.3(8)
C(7) C(2) C(3) C(4) -0.1(8)
C(2) C(3) C(4) C(5) 0.1(9)
C(3) C(4) C(5) C(6) 0.3(9)
C(4) C(5) C(6) C(7) -0.8(10)
C(5) C(6) C(7) C(2) 0.8(11)
P(1) C(8) C(9) C(10) -170.4(6)
P(1) C(8) C(13) C(12) 169.9(6)
C(9) C(8) C(13) C(12) -1.0(11)
C(13) C(8) C(9) C(10) 0.2(8)
C(8) C(9) C(10) C(11) 0.6(11)
C(9) C(10) C(11) C(12) -0.6(12)
C(10) C(11) C(12) C(13) -0.2(9)
C(11) C(12) C(13) C(8) 1.0(12)
P(2) C(15) C(16) C(17) -171.2(6)
P(2) C(15) C(20) C(19) 174.4(6)
C(16) C(15) C(20) C(19) -0.5(8)
C(20) C(15) C(16) C(17) 4.1(11)
C(15) C(16) C(17) C(18) -3.8(11)
C(16) C(17) C(18) C(19) -0.2(9)
C(17) C(18) C(19) C(20) 3.8(12)
C(18) C(19) C(20) C(15) -3.4(12)
P(2) C(21) C(22) C(23) -174.1(5)
P(2) C(21) C(26) C(25) 171.8(6)
C(22) C(21) C(26) C(25) 1.4(11)
C(26) C(21) C(22) C(23) -4.0(11)
C(21) C(22) C(23) C(24) 4.0(11)
C(22) C(23) C(24) C(25) -1.5(12)
C(23) C(24) C(25) C(26) -1.1(12)
C(24) C(25) C(26) C(21) 1.1(12)
